data_7717381
loop_
_publ_author_name
'Obey, Tom J. N.'
'Nichol, Gary S.'
'Love, Jason B.'

_publ_section_title
;
 Controlled and sequential single-electron reduction of the uranyl
 dication.
;
_journal_issue 39
_journal_name_full 'Dalton transactions (Cambridge, England : 2003)'
_journal_page_first 16229
_journal_page_last 16240
_journal_paper_doi 10.1039/d4dt02367f
_journal_volume 53
_journal_year 2024
_chemical_formula_moiety 'C92 H114 Cl2 Dy2 N16 O4 U2, 3(C5 H5 N)'
_chemical_formula_sum 'C107 H129 Cl2 Dy2 N19 O4 U2'
_chemical_formula_weight 2617.24
_chemical_properties_physical Air-sensitive,Moisture-sensitive
_space_group_crystal_system monoclinic
_space_group_IT_number 14
_space_group_name_Hall '-P 2yn'
_space_group_name_H-M_alt 'P 1 21/n 1'
_atom_sites_solution_hydrogens geom
_atom_sites_solution_primary dual
_audit_creation_date 2023-11-24
_audit_creation_method
;
Olex2 1.3
(compiled 2020.11.12 svn.r5f609507 for OlexSys, GUI svn.r6408)
;
_audit_update_record
;
2023-12-11 deposited with the CCDC.	2024-09-20 downloaded from the CCDC.
;
_cell_angle_alpha 90
_cell_angle_beta 104.739(4)
_cell_angle_gamma 90
_cell_formula_units_Z 2
_cell_length_a 17.5882(7)
_cell_length_b 17.0832(4)
_cell_length_c 17.6031(5)
_cell_measurement_reflns_used 12385
_cell_measurement_temperature 120.00(10)
_cell_measurement_theta_max 29.0180
_cell_measurement_theta_min 3.6800
_cell_volume 5115.0(3)
_computing_cell_refinement 'CrysAlisPro 1.171.42.81a (Rigaku OD, 2023)'
_computing_data_collection 'CrysAlisPro 1.171.42.81a (Rigaku OD, 2023)'
_computing_data_reduction 'CrysAlisPro 1.171.42.81a (Rigaku OD, 2023)'
_computing_molecular_graphics 'Olex2 1.3 (Dolomanov et al., 2009)'
_computing_publication_material 'Olex2 1.3 (Dolomanov et al., 2009)'
_computing_structure_refinement 'SHELXL 2018/3 (Sheldrick, 2015)'
_computing_structure_solution 'SHELXT 2018/2 (Sheldrick, 2018)'
_diffrn_ambient_environment N~2~
_diffrn_ambient_temperature 120.00(10)
_diffrn_detector 'CCD plate'
_diffrn_detector_area_resol_mean 8.0521
_diffrn_detector_type Eos
_diffrn_measured_fraction_theta_full 0.954
_diffrn_measured_fraction_theta_max 0.944
_diffrn_measurement_details
;
List of Runs (angles in degrees, time in seconds):

  # Type    Start    End  Width  t~exp~   \w     \q     \k     \f   Frames
#--------------------------------------------------------------------------
  1  \w    -53.00  21.00   1.00   60.00    --  -15.82  98.00-155.00   74
  2  \w    -21.00  55.00   1.00   60.00    --   17.54 -98.00  97.00   76
  3  \w    -39.00  11.00   1.00   60.00    --  -15.82 -77.00 -60.00   50
  4  \w     -9.00  29.00   1.00   60.00    --   17.54  77.00  30.00   38
  5  \w     -8.00  38.00   1.00   60.00    --   17.54  77.00  60.00   46
;
_diffrn_measurement_device 'four-circle diffractometer'
_diffrn_measurement_device_type 'Xcalibur, Eos'
_diffrn_measurement_method '\w scans'
_diffrn_orient_matrix_type 'CrysAlisPro convention (1999,Acta A55,543-557)'
_diffrn_orient_matrix_UB_11 0.0097873000
_diffrn_orient_matrix_UB_12 -0.0188712000
_diffrn_orient_matrix_UB_13 -0.0321055000
_diffrn_orient_matrix_UB_21 -0.0403281000
_diffrn_orient_matrix_UB_22 -0.0083800000
_diffrn_orient_matrix_UB_23 -0.0166525000
_diffrn_orient_matrix_UB_31 -0.0042172000
_diffrn_orient_matrix_UB_32 0.0360141000
_diffrn_orient_matrix_UB_33 -0.0207068000
_diffrn_radiation_monochromator graphite
_diffrn_radiation_probe x-ray
_diffrn_radiation_type 'Mo K\a'
_diffrn_radiation_wavelength 0.71073
_diffrn_reflns_av_R_equivalents 0.0462
_diffrn_reflns_av_unetI/netI 0.0607
_diffrn_reflns_Laue_measured_fraction_full 0.954
_diffrn_reflns_Laue_measured_fraction_max 0.944
_diffrn_reflns_limit_h_max 20
_diffrn_reflns_limit_h_min -21
_diffrn_reflns_limit_k_max 21
_diffrn_reflns_limit_k_min -20
_diffrn_reflns_limit_l_max 21
_diffrn_reflns_limit_l_min -21
_diffrn_reflns_number 28997
_diffrn_reflns_point_group_measured_fraction_full 0.954
_diffrn_reflns_point_group_measured_fraction_max 0.944
_diffrn_reflns_theta_full 25.242
_diffrn_reflns_theta_max 26.372
_diffrn_reflns_theta_min 3.376
_diffrn_source 'fine-focus sealed X-ray tube'
_diffrn_source_type 'Enhance (Mo) X-ray Source'
_exptl_absorpt_coefficient_mu 4.714
_exptl_absorpt_correction_T_max 1.00000
_exptl_absorpt_correction_T_min 0.75481
_exptl_absorpt_correction_type multi-scan
_exptl_absorpt_process_details
;
CrysAlisPro 1.171.42.81a (Rigaku Oxford Diffraction, 2023)
Empirical absorption correction using spherical harmonics,
implemented in SCALE3 ABSPACK scaling algorithm.
;
_exptl_crystal_colour brown
_exptl_crystal_colour_primary brown
_exptl_crystal_density_diffrn 1.699
_exptl_crystal_description block
_exptl_crystal_F_000 2572
_exptl_crystal_recrystallization_method 'Re-crystallisation from solvent: Pyridene, hexane'
_exptl_crystal_size_max 0.458
_exptl_crystal_size_mid 0.256
_exptl_crystal_size_min 0.241
_refine_diff_density_max 3.018
_refine_diff_density_min -2.343
_refine_diff_density_rms 0.215
_refine_ls_extinction_method none
_refine_ls_goodness_of_fit_ref 1.128
_refine_ls_hydrogen_treatment constr
_refine_ls_matrix_type full
_refine_ls_number_parameters 641
_refine_ls_number_reflns 9868
_refine_ls_number_restraints 200
_refine_ls_restrained_S_all 1.118
_refine_ls_R_factor_all 0.0796
_refine_ls_R_factor_gt 0.0514
_refine_ls_shift/su_max 0.002
_refine_ls_shift/su_mean 0.000
_refine_ls_structure_factor_coef Fsqd
_refine_ls_weighting_details 'w=1/[\s^2^(Fo^2^)+(0.0419P)^2^+66.7969P] where P=(Fo^2^+2Fc^2^)/3'
_refine_ls_weighting_scheme calc
_refine_ls_wR_factor_gt 0.1179
_refine_ls_wR_factor_ref 0.1359
_reflns_Friedel_coverage 0.000
_reflns_number_gt 7702
_reflns_number_total 9868
_reflns_threshold_expression 'I > 2\s(I)'
_cod_data_source_file d4dt02367f2.cif
_cod_data_source_block to499_mp_221123
_cod_database_code 7717381
_shelx_shelxl_version_number 2018/3
_chemical_oxdiff_formula C80H110N12U2O4Dy2Cl2
_chemical_oxdiff_usercomment Pyr/hex
_shelx_space_group_comment
;
The symmetry employed for this shelxl refinement is uniquely defined
by the following loop, which should always be used as a source of
symmetry information in preference to the above space-group names.
They are only intended as comments.
;
_shelx_estimated_absorpt_t_max 0.396
_shelx_estimated_absorpt_t_min 0.221
_reflns_odcompleteness_completeness 94.17
_reflns_odcompleteness_iscentric 1
_reflns_odcompleteness_theta 26.32
_olex2_refinement_description
;
1. Fixed Uiso
 At 1.2 times of:
  All C(H) groups, All C(H,H) groups
 At 1.5 times of:
  All C(H,H,H) groups
2. Restrained distances
 N9-C47 = N9-C51
 1.33 with sigma of 0.02
 C47-C48 = C50-C51
 1.38 with sigma of 0.02
 C48-C49 = C49-C50
 1.37 with sigma of 0.02
 N10-C56 = N10-C52
 1.33 with sigma of 0.02
 C56-C55 = C53-C52
 1.38 with sigma of 0.02
 C55-C54 = C54-C53
 1.37 with sigma of 0.02
 N9-C50
 2.39 with sigma of 0.04
 C48-C50
 2.35 with sigma of 0.04
 C47-C49
 2.36 with sigma of 0.04
 C49-C51
 2.37 with sigma of 0.04
 N9-C48
 2.4 with sigma of 0.04
 C54-C52
 2.37 with sigma of 0.04
 N10-C53
 2.39 with sigma of 0.04
 C55-C53
 2.35 with sigma of 0.04
 N10-C55
 2.4 with sigma of 0.04
 C56-C54
 2.36 with sigma of 0.04
 N9-C47 \\sim N9-C51
 with sigma of 0.02
 C47-C48 \\sim C48-C49 \\sim C49-C50 \\sim C50-C51
 with sigma of 0.02
 N9-C50 \\sim N9-C48
 with sigma of 0.04
 C49-C51 \\sim C49-C47 \\sim C50-C48 \\sim C51-C47
 with sigma of 0.04
 C56-C55 \\sim C55-C54 \\sim C54-C53 \\sim C53-C52
 with sigma of 0.02
 N10-C53 \\sim N10-C55
 with sigma of 0.04
 N10-C56 \\sim N10-C52
 with sigma of 0.02
 C54-C52 \\sim C54-C56 \\sim C53-C55 \\sim C52-C56
 with sigma of 0.04
3. Restrained planarity
 N9, C47, C48, C49, C50, C51
 with sigma of 0.1
 N10, C56, C55, C54, C53, C52
 with sigma of 0.1
4. Uiso/Uaniso restraints and constraints
N9 \\sim C47 \\sim C48 \\sim C49 \\sim C50 \\sim C51: within 2A with sigma of
0.04 and sigma for terminal atoms of 0.08 within 2A
N10 \\sim C56 \\sim C55 \\sim C54 \\sim C53 \\sim C52: within 2A with sigma of
0.04 and sigma for terminal atoms of 0.08 within 2A
5. Rigid body (RIGU) restrains
 N9, C47, C48, C49, C50, C51
 with sigma for 1-2 distances of 0.004 and sigma for 1-3 distances of 0.004
 N10, C56, C55, C54, C53, C52
 with sigma for 1-2 distances of 0.004 and sigma for 1-3 distances of 0.004
6. Others
 Fixed Sof: N10(0.5) C56(0.5) H56(0.5) C55(0.5) H55(0.5) C54(0.5) H54(0.5)
 C53(0.5) H53(0.5) C52(0.5) H52(0.5)
7.a Ternary CH refined with riding coordinates:
 C31(H31), C20(H20), C9(H9)
7.b Secondary CH2 refined with riding coordinates:
 C2(H2A,H2B), C36(H36A,H36B), C21(H21A,H21B), C22(H22A,H22B), C35(H35A,H35B),
 C34(H34A,H34B), C25(H25A,H25B), C10(H10A,H10B), C32(H32A,H32B), C33(H33A,H33B),
  C23(H23A,H23B), C14(H14A,H14B), C11(H11A,H11B), C24(H24A,H24B), C12(H12A,
 H12B), C13(H13A,H13B)
7.c Aromatic/amide H refined with riding coordinates:
 C19(H19), C30(H30), C17(H17), C27(H27), C16(H16), C6(H6), C28(H28), C5(H5),
 C41(H41), C42(H42), C8(H8), C37(H37), C39(H39), C43(H43), C46(H46), C40(H40),
 C44(H44), C38(H38), C45(H45), C47(H47), C48(H48), C49(H49), C50(H50), C51(H51),
  C56(H56), C55(H55), C54(H54), C53(H53), C52(H52)
7.d Idealised Me refined as rotating group:
 C1(H1A,H1B,H1C)
;
_olex2_submission_special_instructions 'No special instructions were received'
_oxdiff_exptl_absorpt_empirical_details
;
Empirical correction (ABSPACK) includes:
- Absorption correction using spherical harmonics
- Frame scaling
;
_oxdiff_exptl_absorpt_empirical_full_max 1.338
_oxdiff_exptl_absorpt_empirical_full_min 0.837

loop_
_space_group_symop_operation_xyz
'x, y, z'
'-x+1/2, y+1/2, -z+1/2'
'-x, -y, -z'
'x-1/2, -y-1/2, z-1/2'

loop_
_atom_site_label
_atom_site_type_symbol
_atom_site_fract_x
_atom_site_fract_y
_atom_site_fract_z
_atom_site_U_iso_or_equiv
_atom_site_adp_type
_atom_site_occupancy
_atom_site_site_symmetry_order
_atom_site_calc_flag
_atom_site_refinement_flags_posn
_atom_site_refinement_flags_adp
_atom_site_refinement_flags_occupancy
_atom_site_disorder_assembly
_atom_site_disorder_group
U1 U 0.55333(2) 0.56235(2) 0.45642(2) 0.01615(10) Uani 1 1 d . . . . .
Dy1 Dy 0.67674(3) 0.71577(2) 0.41013(2) 0.02317(13) Uani 1 1 d . . . . .
Cl1 Cl 0.80488(15) 0.69651(14) 0.52475(14) 0.0305(5) Uani 1 1 d . . . . .
O2 O 0.4450(4) 0.5357(3) 0.4518(3) 0.0171(13) Uani 1 1 d . . . . .
N5 N 0.5198(5) 0.5848(4) 0.3145(4) 0.0176(15) Uani 1 1 d . . . . .
N4 N 0.5794(5) 0.6442(4) 0.5845(4) 0.0184(16) Uani 1 1 d . . . . .
N6 N 0.5860(5) 0.4428(4) 0.3832(4) 0.0204(16) Uani 1 1 d . . . . .
N3 N 0.5248(5) 0.7047(4) 0.4281(4) 0.0210(16) Uani 1 1 d . . . . .
C26 C 0.4794(6) 0.6375(5) 0.2621(5) 0.022(2) Uani 1 1 d . . . . .
N1 N 0.5982(5) 0.7762(4) 0.2940(4) 0.0207(16) Uani 1 1 d . . . . .
N8 N 0.7137(5) 0.6311(5) 0.3107(5) 0.031(2) Uani 1 1 d . . . . .
N7 N 0.6651(5) 0.8420(5) 0.4790(5) 0.0279(18) Uani 1 1 d . . . . .
C29 C 0.5279(6) 0.5188(5) 0.2712(5) 0.0196(19) Uani 1 1 d . . . . .
C19 C 0.5535(6) 0.7143(5) 0.5724(5) 0.0195(19) Uani 1 1 d . . . . .
H19 H 0.556451 0.747289 0.616484 0.023 Uiso 1 1 calc R U . . .
C31 C 0.6307(6) 0.3722(5) 0.4208(5) 0.0198(19) Uani 1 1 d . . . . .
H31 H 0.604342 0.352408 0.461077 0.024 Uiso 1 1 calc R U . . .
C3 C 0.4639(6) 0.7226(5) 0.2809(5) 0.0189(19) Uani 1 1 d . . . . .
C30 C 0.5655(6) 0.4497(5) 0.3087(5) 0.021(2) Uani 1 1 d . . . . .
H30 H 0.575372 0.407721 0.277215 0.025 Uiso 1 1 calc R U . . .
C18 C 0.5202(6) 0.7453(5) 0.4953(5) 0.0191(19) Uani 1 1 d . . . . .
N2 N 0.7614(6) 0.8077(5) 0.3478(5) 0.031(2) Uani 1 1 d . . . . .
C4 C 0.5229(6) 0.7698(5) 0.2497(5) 0.023(2) Uani 1 1 d . . . . .
C7 C 0.6390(6) 0.8181(6) 0.2494(6) 0.028(2) Uani 1 1 d . . . . .
C17 C 0.4727(6) 0.8100(5) 0.4758(5) 0.024(2) Uani 1 1 d . . . . .
H17 H 0.461203 0.847721 0.510928 0.029 Uiso 1 1 calc R U . . .
C27 C 0.4620(6) 0.6059(5) 0.1866(5) 0.028(2) Uani 1 1 d . . . . .
H27 H 0.433673 0.631063 0.139798 0.033 Uiso 1 1 calc R U . . .
C2 C 0.3787(6) 0.7429(5) 0.2362(5) 0.025(2) Uani 1 1 d . . . . .
H2A H 0.368905 0.798951 0.244257 0.030 Uiso 1 1 calc R U . . .
H2B H 0.372543 0.734582 0.179271 0.030 Uiso 1 1 calc R U . . .
C20 C 0.6132(6) 0.6150(5) 0.6643(5) 0.022(2) Uani 1 1 d . . . . .
H20 H 0.582701 0.567362 0.671372 0.026 Uiso 1 1 calc R U . . .
C16 C 0.4449(6) 0.8093(5) 0.3947(5) 0.025(2) Uani 1 1 d . . . . .
H16 H 0.410672 0.846828 0.363720 0.030 Uiso 1 1 calc R U . . .
C15 C 0.4763(5) 0.7435(5) 0.3667(5) 0.0173(18) Uani 1 1 d . . . . .
C36 C 0.6347(6) 0.3045(5) 0.3656(6) 0.026(2) Uani 1 1 d . . . . .
H36A H 0.580736 0.288416 0.337805 0.032 Uiso 1 1 calc R U . . .
H36B H 0.661932 0.321951 0.325770 0.032 Uiso 1 1 calc R U . . .
C6 C 0.5887(7) 0.8376(6) 0.1782(6) 0.033(2) Uani 1 1 d . . . . .
H6 H 0.601695 0.866637 0.137186 0.040 Uiso 1 1 calc R U . . .
C28 C 0.4933(7) 0.5318(6) 0.1920(5) 0.029(2) Uani 1 1 d . . . . .
H28 H 0.491659 0.496531 0.149873 0.035 Uiso 1 1 calc R U . . .
C21 C 0.6107(6) 0.6712(5) 0.7305(5) 0.024(2) Uani 1 1 d . . . . .
H21A H 0.555335 0.685725 0.726646 0.029 Uiso 1 1 calc R U . . .
H21B H 0.639437 0.719624 0.724134 0.029 Uiso 1 1 calc R U . . .
C5 C 0.5139(7) 0.8059(6) 0.1776(6) 0.029(2) Uani 1 1 d . . . . .
H5 H 0.467285 0.808884 0.136154 0.035 Uiso 1 1 calc R U . . .
C22 C 0.6467(6) 0.6368(6) 0.8121(5) 0.033(2) Uani 1 1 d . . . . .
H22A H 0.647363 0.677196 0.852591 0.039 Uiso 1 1 calc R U . . .
H22B H 0.614122 0.592508 0.821680 0.039 Uiso 1 1 calc R U . . .
C41 C 0.6859(7) 0.8476(6) 0.5581(6) 0.034(2) Uani 1 1 d . . . . .
H41 H 0.714695 0.805528 0.587137 0.041 Uiso 1 1 calc R U . . .
C42 C 0.6778(7) 0.6255(6) 0.2338(6) 0.038(3) Uani 1 1 d . . . . .
H42 H 0.630627 0.654508 0.215274 0.045 Uiso 1 1 calc R U . . .
C8 C 0.7182(6) 0.8340(5) 0.2796(5) 0.025(2) Uani 1 1 d . . . . .
H8 H 0.743382 0.866138 0.249228 0.030 Uiso 1 1 calc R U . . .
C37 C 0.6269(7) 0.9027(6) 0.4407(6) 0.036(3) Uani 1 1 d . . . . .
H37 H 0.613060 0.901047 0.384891 0.043 Uiso 1 1 calc R U . . .
C35 C 0.6780(6) 0.2353(6) 0.4102(6) 0.033(2) Uani 1 1 d . . . . .
H35A H 0.648667 0.215458 0.447327 0.039 Uiso 1 1 calc R U . . .
H35B H 0.680726 0.192736 0.372812 0.039 Uiso 1 1 calc R U . . .
C9 C 0.8433(7) 0.8341(6) 0.3711(6) 0.035(3) Uani 1 1 d . . . . .
H9 H 0.851838 0.871749 0.330563 0.042 Uiso 1 1 calc R U . . .
C34 C 0.7598(7) 0.2573(6) 0.4549(7) 0.039(3) Uani 1 1 d . . . . .
H34A H 0.791170 0.271182 0.417437 0.046 Uiso 1 1 calc R U . . .
H34B H 0.785258 0.211955 0.486267 0.046 Uiso 1 1 calc R U . . .
C1 C 0.3172(7) 0.6934(6) 0.2628(6) 0.034(2) Uani 1 1 d . . . . .
H1A H 0.264369 0.712674 0.237162 0.052 Uiso 1 1 calc R U . . .
H1B H 0.325993 0.697556 0.319939 0.052 Uiso 1 1 calc R U . . .
H1C H 0.321851 0.638595 0.248353 0.052 Uiso 1 1 calc R U . . .
C25 C 0.6981(6) 0.5891(6) 0.6716(5) 0.030(2) Uani 1 1 d . . . . .
H25A H 0.730136 0.634669 0.663954 0.036 Uiso 1 1 calc R U . . .
H25B H 0.699458 0.549910 0.630544 0.036 Uiso 1 1 calc R U . . .
C10 C 0.8593(7) 0.8765(7) 0.4495(6) 0.040(3) Uani 1 1 d . . . . .
H10A H 0.822654 0.921222 0.445399 0.047 Uiso 1 1 calc R U . . .
H10B H 0.850349 0.840470 0.490339 0.047 Uiso 1 1 calc R U . . .
C39 C 0.6261(8) 0.9724(7) 0.5586(8) 0.054(4) Uani 1 1 d . . . . .
H39 H 0.611794 1.015983 0.585376 0.065 Uiso 1 1 calc R U . . .
C43 C 0.7025(8) 0.5823(6) 0.1802(6) 0.042(3) Uani 1 1 d . . . . .
H43 H 0.673360 0.580160 0.126778 0.051 Uiso 1 1 calc R U . . .
C32 C 0.7143(7) 0.3961(6) 0.4639(6) 0.036(3) Uani 1 1 d . . . . .
H32A H 0.712304 0.439308 0.500878 0.043 Uiso 1 1 calc R U . . .
H32B H 0.742514 0.415244 0.425525 0.043 Uiso 1 1 calc R U . . .
C33 C 0.7587(8) 0.3264(7) 0.5093(7) 0.051(3) Uani 1 1 d . . . . .
H33A H 0.813380 0.342250 0.534983 0.061 Uiso 1 1 calc R U . . .
H33B H 0.733145 0.310446 0.550909 0.061 Uiso 1 1 calc R U . . .
C46 C 0.7790(8) 0.5880(6) 0.3340(7) 0.043(3) Uani 1 1 d . . . . .
H46 H 0.805024 0.588325 0.388423 0.052 Uiso 1 1 calc R U . . .
C23 C 0.7287(7) 0.6091(6) 0.8182(6) 0.037(3) Uani 1 1 d . . . . .
H23A H 0.749041 0.582553 0.869352 0.044 Uiso 1 1 calc R U . . .
H23B H 0.762863 0.654762 0.816458 0.044 Uiso 1 1 calc R U . . .
C40 C 0.6679(8) 0.9103(7) 0.5992(8) 0.049(3) Uani 1 1 d . . . . .
H40 H 0.684085 0.910933 0.654968 0.059 Uiso 1 1 calc R U . . .
C14 C 0.8985(7) 0.7662(7) 0.3745(7) 0.043(3) Uani 1 1 d . . . . .
H14A H 0.888069 0.740811 0.322336 0.051 Uiso 1 1 calc R U . . .
H14B H 0.889366 0.726987 0.412710 0.051 Uiso 1 1 calc R U . . .
C11 C 0.9433(9) 0.9061(9) 0.4727(7) 0.058(4) Uani 1 1 d . . . . .
H11A H 0.951115 0.945176 0.433909 0.070 Uiso 1 1 calc R U . . .
H11B H 0.953566 0.932027 0.524651 0.070 Uiso 1 1 calc R U . . .
C24 C 0.7325(7) 0.5534(7) 0.7530(6) 0.037(3) Uani 1 1 d . . . . .
H24A H 0.703187 0.505172 0.758307 0.045 Uiso 1 1 calc R U . . .
H24B H 0.788028 0.538758 0.757863 0.045 Uiso 1 1 calc R U . . .
C44 C 0.7731(10) 0.5408(7) 0.2070(7) 0.055(4) Uani 1 1 d . . . . .
H44 H 0.794207 0.511314 0.171434 0.066 Uiso 1 1 calc R U . . .
C38 C 0.6058(8) 0.9686(7) 0.4765(7) 0.047(3) Uani 1 1 d . . . . .
H38 H 0.578010 1.010390 0.445891 0.056 Uiso 1 1 calc R U . . .
C45 C 0.8113(9) 0.5435(7) 0.2856(8) 0.057(4) Uani 1 1 d . . . . .
H45 H 0.858655 0.515235 0.305590 0.068 Uiso 1 1 calc R U . . .
C12 C 1.0002(9) 0.8394(11) 0.4766(8) 0.071(5) Uani 1 1 d . . . . .
H12A H 0.996379 0.803504 0.519590 0.085 Uiso 1 1 calc R U . . .
H12B H 1.054478 0.860385 0.488822 0.085 Uiso 1 1 calc R U . . .
C13 C 0.9838(8) 0.7937(9) 0.3991(7) 0.060(4) Uani 1 1 d . . . . .
H13A H 0.994825 0.827471 0.357428 0.072 Uiso 1 1 calc R U . . .
H13B H 1.019258 0.747753 0.405392 0.072 Uiso 1 1 calc R U . . .
O1 O 0.6558(4) 0.5975(3) 0.4565(3) 0.0185(13) Uani 1 1 d . . . . .
N9 N 1.0190(8) 0.4495(7) 0.7956(8) 0.087(4) Uani 1 1 d D U . . .
C47 C 0.9847(8) 0.5144(8) 0.7609(7) 0.074(4) Uani 1 1 d D U . . .
H47 H 1.008518 0.563417 0.777949 0.088 Uiso 1 1 calc R U . . .
C48 C 0.9171(7) 0.5136(6) 0.7022(7) 0.060(3) Uani 1 1 d D U . . .
H48 H 0.895614 0.561077 0.677743 0.072 Uiso 1 1 calc R U . . .
C49 C 0.8805(8) 0.4440(6) 0.6790(7) 0.064(4) Uani 1 1 d D U . . .
H49 H 0.832150 0.442492 0.639803 0.076 Uiso 1 1 calc R U . . .
C50 C 0.9145(9) 0.3764(7) 0.7130(8) 0.079(4) Uani 1 1 d D U . . .
H50 H 0.890585 0.327158 0.697400 0.094 Uiso 1 1 calc R U . . .
C51 C 0.9838(9) 0.3811(8) 0.7702(9) 0.085(5) Uani 1 1 d D U . . .
H51 H 1.008032 0.333939 0.792803 0.101 Uiso 1 1 calc R U . . .
N10 N 1.029(4) 0.436(2) 0.503(3) 0.066(9) Uani 0.5 1 d D U P A -1
C56 C 1.076(4) 0.495(2) 0.493(3) 0.051(8) Uani 0.5 1 d D U P A -1
H56 H 1.127587 0.484063 0.487233 0.061 Uiso 0.5 1 calc R U P A -1
C55 C 1.051(4) 0.570(3) 0.492(3) 0.055(9) Uani 0.5 1 d D U P A -1
H55 H 1.084886 0.611785 0.484410 0.066 Uiso 0.5 1 calc R U P A -1
C54 C 0.978(4) 0.587(3) 0.500(4) 0.060(10) Uani 0.5 1 d D U P A -1
H54 H 0.960618 0.639448 0.500021 0.072 Uiso 0.5 1 calc R U P A -1
C53 C 0.930(4) 0.526(3) 0.510(4) 0.066(11) Uani 0.5 1 d D U P A -1
H53 H 0.879112 0.536495 0.515163 0.079 Uiso 0.5 1 calc R U P A -1
C52 C 0.957(4) 0.451(3) 0.511(3) 0.060(10) Uani 0.5 1 d D U P A -1
H52 H 0.923686 0.408984 0.516801 0.073 Uiso 0.5 1 calc R U P A -1

loop_
_atom_site_aniso_label
_atom_site_aniso_U_11
_atom_site_aniso_U_22
_atom_site_aniso_U_33
_atom_site_aniso_U_23
_atom_site_aniso_U_13
_atom_site_aniso_U_12
U1 0.01882(19) 0.01390(15) 0.01562(15) 0.00027(12) 0.00419(13) 0.00000(14)
Dy1 0.0254(3) 0.0218(2) 0.0214(2) 0.00059(16) 0.00433(19) -0.00176(19)
Cl1 0.0271(14) 0.0331(13) 0.0285(12) 0.0007(9) 0.0022(11) -0.0043(11)
O2 0.024(4) 0.015(3) 0.011(3) 0.000(2) 0.004(3) -0.001(3)
N5 0.022(4) 0.011(3) 0.021(4) 0.000(3) 0.006(3) -0.001(3)
N4 0.021(4) 0.020(4) 0.011(3) -0.003(3) -0.001(3) -0.006(3)
N6 0.022(4) 0.017(4) 0.022(4) 0.001(3) 0.007(3) 0.001(3)
N3 0.018(4) 0.022(4) 0.025(4) -0.008(3) 0.008(3) -0.002(3)
C26 0.026(6) 0.022(5) 0.019(4) 0.004(3) 0.006(4) 0.000(4)
N1 0.022(5) 0.015(4) 0.025(4) -0.002(3) 0.007(3) -0.002(3)
N8 0.033(5) 0.031(4) 0.030(4) 0.003(4) 0.009(4) -0.003(4)
N7 0.023(5) 0.029(4) 0.034(4) -0.005(4) 0.011(4) -0.007(4)
C29 0.025(5) 0.016(4) 0.019(4) -0.001(3) 0.008(4) 0.002(4)
C19 0.022(5) 0.017(4) 0.019(4) -0.008(3) 0.005(4) -0.010(4)
C31 0.020(5) 0.017(4) 0.022(4) 0.004(3) 0.005(4) -0.005(4)
C3 0.024(5) 0.015(4) 0.015(4) 0.001(3) -0.001(4) -0.001(4)
C30 0.029(6) 0.014(4) 0.025(5) -0.010(3) 0.017(4) -0.005(4)
C18 0.023(5) 0.018(4) 0.016(4) -0.006(3) 0.005(4) -0.002(4)
N2 0.047(6) 0.024(4) 0.028(4) -0.008(3) 0.018(4) -0.006(4)
C4 0.027(6) 0.018(4) 0.022(4) -0.006(3) 0.002(4) -0.005(4)
C7 0.028(6) 0.026(5) 0.032(5) 0.005(4) 0.012(5) -0.003(4)
C17 0.031(6) 0.014(4) 0.025(5) -0.002(3) 0.005(4) 0.003(4)
C27 0.038(6) 0.026(5) 0.016(4) 0.000(4) 0.001(4) 0.002(4)
C2 0.025(6) 0.026(5) 0.019(4) -0.001(4) -0.006(4) 0.006(4)
C20 0.029(6) 0.020(4) 0.015(4) -0.001(3) 0.003(4) 0.001(4)
C16 0.025(6) 0.021(4) 0.026(5) 0.001(4) 0.001(4) 0.008(4)
C15 0.015(5) 0.014(4) 0.020(4) 0.005(3) -0.001(4) -0.001(3)
C36 0.022(5) 0.020(5) 0.031(5) -0.006(4) -0.006(4) -0.002(4)
C6 0.045(7) 0.028(5) 0.030(5) 0.008(4) 0.014(5) 0.001(5)
C28 0.045(7) 0.025(5) 0.018(4) -0.008(4) 0.009(5) 0.000(5)
C21 0.025(6) 0.024(5) 0.020(4) -0.004(4) -0.003(4) 0.001(4)
C5 0.030(6) 0.030(5) 0.027(5) 0.006(4) 0.007(5) 0.003(5)
C22 0.030(6) 0.045(6) 0.020(5) 0.000(4) 0.000(4) 0.001(5)
C41 0.033(6) 0.030(5) 0.032(5) -0.009(4) -0.004(5) 0.001(5)
C42 0.044(7) 0.036(6) 0.036(6) -0.005(5) 0.017(5) -0.001(5)
C8 0.026(6) 0.027(5) 0.026(5) 0.001(4) 0.012(4) -0.009(4)
C37 0.044(7) 0.027(5) 0.037(6) 0.001(4) 0.013(5) 0.003(5)
C35 0.023(6) 0.028(5) 0.045(6) -0.001(4) 0.004(5) 0.008(4)
C9 0.031(6) 0.043(6) 0.033(5) 0.004(5) 0.010(5) -0.020(5)
C34 0.042(7) 0.025(5) 0.048(6) 0.004(5) 0.011(6) 0.020(5)
C1 0.028(6) 0.032(5) 0.041(6) -0.005(4) 0.004(5) -0.004(5)
C25 0.028(6) 0.034(5) 0.025(5) 0.001(4) 0.002(4) 0.005(5)
C10 0.049(8) 0.037(6) 0.031(5) -0.004(5) 0.008(5) -0.021(6)
C39 0.048(8) 0.041(7) 0.068(9) -0.034(6) 0.006(7) 0.003(6)
C43 0.065(9) 0.032(6) 0.031(6) -0.004(4) 0.014(6) 0.000(6)
C32 0.034(6) 0.018(5) 0.043(6) -0.001(4) -0.011(5) 0.012(4)
C33 0.042(8) 0.043(7) 0.050(7) -0.003(5) -0.019(6) 0.017(6)
C46 0.055(8) 0.032(6) 0.044(6) -0.021(5) 0.016(6) -0.010(6)
C23 0.036(7) 0.039(6) 0.029(5) 0.005(4) -0.001(5) -0.005(5)
C40 0.040(8) 0.051(7) 0.049(7) -0.026(6) -0.004(6) 0.000(6)
C14 0.030(7) 0.061(8) 0.038(6) -0.003(5) 0.012(5) -0.010(6)
C11 0.059(10) 0.084(10) 0.027(6) -0.001(6) 0.004(6) -0.049(8)
C24 0.034(7) 0.045(6) 0.028(5) 0.006(5) 0.000(5) 0.008(5)
C44 0.095(12) 0.035(6) 0.042(7) -0.011(5) 0.029(8) 0.011(7)
C38 0.056(9) 0.030(6) 0.050(7) -0.005(5) 0.005(6) 0.003(6)
C45 0.070(10) 0.043(7) 0.057(8) -0.013(6) 0.016(7) 0.026(7)
C12 0.038(8) 0.129(15) 0.040(7) 0.010(8) -0.001(6) -0.041(10)
C13 0.036(8) 0.097(11) 0.047(7) 0.019(7) 0.014(6) -0.005(8)
O1 0.013(3) 0.018(3) 0.023(3) -0.001(2) 0.001(3) 0.000(3)
N9 0.095(10) 0.088(8) 0.084(9) 0.018(6) 0.032(7) 0.010(7)
C47 0.086(10) 0.056(7) 0.074(9) 0.006(6) 0.011(7) -0.021(7)
C48 0.076(9) 0.052(6) 0.057(7) -0.008(6) 0.026(6) -0.007(6)
C49 0.081(10) 0.050(6) 0.058(8) -0.004(5) 0.016(7) -0.008(6)
C50 0.127(12) 0.045(6) 0.068(9) 0.002(6) 0.031(7) 0.002(7)
C51 0.107(12) 0.059(7) 0.091(10) 0.028(7) 0.030(8) 0.033(7)
N10 0.100(17) 0.04(2) 0.058(16) -0.011(15) 0.024(14) -0.008(18)
C56 0.094(17) 0.03(2) 0.025(13) -0.011(13) 0.017(13) -0.001(17)
C55 0.087(18) 0.03(2) 0.043(16) -0.007(14) 0.017(14) -0.003(18)
C54 0.083(18) 0.05(3) 0.047(16) -0.014(17) 0.010(14) -0.004(19)
C53 0.082(17) 0.05(3) 0.060(19) -0.015(18) 0.010(15) -0.007(19)
C52 0.096(17) 0.04(3) 0.043(15) -0.020(17) 0.019(14) -0.009(19)

loop_
_atom_type_symbol
_atom_type_description
_atom_type_scat_dispersion_real
_atom_type_scat_dispersion_imag
_atom_type_scat_source
C C 0.0033 0.0016 'International Tables Vol C Tables 4.2.6.8 and 6.1.1.4'
H H 0.0000 0.0000 'International Tables Vol C Tables 4.2.6.8 and 6.1.1.4'
Cl Cl 0.1484 0.1585 'International Tables Vol C Tables 4.2.6.8 and 6.1.1.4'
Dy Dy -0.1892 4.4098 'International Tables Vol C Tables 4.2.6.8 and 6.1.1.4'
N N 0.0061 0.0033 'International Tables Vol C Tables 4.2.6.8 and 6.1.1.4'
O O 0.0106 0.0060 'International Tables Vol C Tables 4.2.6.8 and 6.1.1.4'
U U -9.6767 9.6646 'International Tables Vol C Tables 4.2.6.8 and 6.1.1.4'

loop_
_geom_angle_atom_site_label_1
_geom_angle_atom_site_label_2
_geom_angle_atom_site_label_3
_geom_angle
_geom_angle_site_symmetry_1
_geom_angle_site_symmetry_3
_geom_angle_publ_flag
O2 U1 U1 32.49(16) 3_666 3_666 ?
O2 U1 U1 39.99(16) . 3_666 ?
O2 U1 O2 72.5(3) . 3_666 ?
O2 U1 N5 90.8(2) . . ?
O2 U1 N5 141.3(2) 3_666 . ?
O2 U1 N4 79.4(2) 3_666 . ?
O2 U1 N4 96.7(2) . . ?
O2 U1 N6 79.1(2) 3_666 . ?
O2 U1 N6 97.8(2) . . ?
O2 U1 N3 94.3(2) . . ?
O2 U1 N3 143.6(2) 3_666 . ?
N5 U1 U1 122.29(17) . 3_666 ?
N5 U1 N4 138.3(2) . . ?
N5 U1 N6 68.7(2) . . ?
N5 U1 N3 70.2(2) . . ?
N4 U1 U1 86.68(16) . 3_666 ?
N6 U1 U1 87.07(16) . 3_666 ?
N6 U1 N4 148.9(2) . . ?
N3 U1 U1 125.73(17) . 3_666 ?
N3 U1 N4 68.4(2) . . ?
N3 U1 N6 137.2(2) . . ?
O1 U1 U1 144.99(18) . 3_666 ?
O1 U1 O2 174.6(2) . . ?
O1 U1 O2 112.5(2) . 3_666 ?
O1 U1 N5 86.2(2) . . ?
O1 U1 N4 82.6(2) . . ?
O1 U1 N6 85.3(2) . . ?
O1 U1 N3 80.5(2) . . ?
Cl1 Dy1 N3 124.37(17) . . ?
N1 Dy1 Cl1 154.70(19) . . ?
N1 Dy1 N3 76.3(2) . . ?
N1 Dy1 N8 81.1(3) . . ?
N1 Dy1 N7 86.7(3) . . ?
N1 Dy1 N2 69.2(3) . . ?
N8 Dy1 Cl1 98.1(2) . . ?
N8 Dy1 N3 118.2(3) . . ?
N8 Dy1 N7 155.6(3) . . ?
N8 Dy1 N2 76.9(2) . . ?
N7 Dy1 Cl1 84.0(2) . . ?
N7 Dy1 N3 78.7(2) . . ?
N7 Dy1 N2 79.0(2) . . ?
N2 Dy1 Cl1 85.9(2) . . ?
N2 Dy1 N3 139.7(3) . . ?
O1 Dy1 Cl1 78.28(16) . . ?
O1 Dy1 N3 69.2(2) . . ?
O1 Dy1 N1 125.9(2) . . ?
O1 Dy1 N8 80.1(2) . . ?
O1 Dy1 N7 123.9(2) . . ?
O1 Dy1 N2 149.8(2) . . ?
U1 O2 U1 107.5(3) . 3_666 ?
C26 N5 U1 138.4(6) . . ?
C26 N5 C29 106.0(7) . . ?
C29 N5 U1 113.7(5) . . ?
C19 N4 U1 112.6(5) . . ?
C19 N4 C20 121.2(7) . . ?
C20 N4 U1 126.0(5) . . ?
C31 N6 U1 125.4(5) . . ?
C30 N6 U1 113.8(6) . . ?
C30 N6 C31 120.6(7) . . ?
U1 N3 Dy1 86.5(2) . . ?
C18 N3 U1 111.5(5) . . ?
C18 N3 Dy1 109.2(6) . . ?
C15 N3 U1 132.9(6) . . ?
C15 N3 Dy1 107.6(5) . . ?
C15 N3 C18 105.7(7) . . ?
N5 C26 C3 125.2(8) . . ?
N5 C26 C27 110.0(8) . . ?
C27 C26 C3 124.5(8) . . ?
C4 N1 Dy1 136.3(6) . . ?
C4 N1 C7 106.5(8) . . ?
C7 N1 Dy1 115.9(6) . . ?
C42 N8 Dy1 127.7(7) . . ?
C46 N8 Dy1 117.5(7) . . ?
C46 N8 C42 114.7(9) . . ?
C41 N7 Dy1 121.7(7) . . ?
C37 N7 Dy1 121.4(7) . . ?
C37 N7 C41 116.1(9) . . ?
N5 C29 C30 121.1(7) . . ?
N5 C29 C28 109.9(8) . . ?
C28 C29 C30 129.0(8) . . ?
N4 C19 H19 118.5 . . ?
N4 C19 C18 123.1(7) . . ?
C18 C19 H19 118.5 . . ?
N6 C31 H31 107.5 . . ?
N6 C31 C36 115.6(7) . . ?
N6 C31 C32 109.5(7) . . ?
C36 C31 H31 107.5 . . ?
C36 C31 C32 109.0(8) . . ?
C32 C31 H31 107.5 . . ?
C26 C3 C2 107.8(7) . . ?
C4 C3 C26 104.5(7) . . ?
C4 C3 C2 111.1(7) . . ?
C15 C3 C26 116.9(7) . . ?
C15 C3 C4 107.3(7) . . ?
C15 C3 C2 109.2(7) . . ?
N6 C30 C29 122.0(7) . . ?
N6 C30 H30 119.0 . . ?
C29 C30 H30 119.0 . . ?
N3 C18 C19 121.4(8) . . ?
C17 C18 N3 110.6(8) . . ?
C17 C18 C19 127.5(8) . . ?
C8 N2 Dy1 109.3(7) . . ?
C8 N2 C9 116.5(8) . . ?
C9 N2 Dy1 134.2(6) . . ?
N1 C4 C3 119.3(8) . . ?
N1 C4 C5 111.0(9) . . ?
C5 C4 C3 129.6(9) . . ?
C6 C7 N1 109.6(9) . . ?
C6 C7 C8 130.6(9) . . ?
C8 C7 N1 119.8(9) . . ?
C18 C17 H17 126.8 . . ?
C18 C17 C16 106.5(8) . . ?
C16 C17 H17 126.8 . . ?
C26 C27 H27 126.1 . . ?
C28 C27 C26 107.7(8) . . ?
C28 C27 H27 126.1 . . ?
C3 C2 H2A 109.0 . . ?
C3 C2 H2B 109.0 . . ?
H2A C2 H2B 107.8 . . ?
C1 C2 C3 112.9(8) . . ?
C1 C2 H2A 109.0 . . ?
C1 C2 H2B 109.0 . . ?
N4 C20 H20 107.3 . . ?
N4 C20 C21 115.8(7) . . ?
N4 C20 C25 109.2(7) . . ?
C21 C20 H20 107.3 . . ?
C21 C20 C25 109.6(8) . . ?
C25 C20 H20 107.3 . . ?
C17 C16 H16 126.2 . . ?
C17 C16 C15 107.6(8) . . ?
C15 C16 H16 126.2 . . ?
N3 C15 C3 125.2(7) . . ?
N3 C15 C16 109.6(7) . . ?
C16 C15 C3 124.9(8) . . ?
C31 C36 H36A 109.4 . . ?
C31 C36 H36B 109.4 . . ?
H36A C36 H36B 108.0 . . ?
C35 C36 C31 111.1(8) . . ?
C35 C36 H36A 109.4 . . ?
C35 C36 H36B 109.4 . . ?
C7 C6 H6 126.5 . . ?
C7 C6 C5 107.1(8) . . ?
C5 C6 H6 126.5 . . ?
C29 C28 H28 126.8 . . ?
C27 C28 C29 106.4(8) . . ?
C27 C28 H28 126.8 . . ?
C20 C21 H21A 109.0 . . ?
C20 C21 H21B 109.0 . . ?
C20 C21 C22 113.0(8) . . ?
H21A C21 H21B 107.8 . . ?
C22 C21 H21A 109.0 . . ?
C22 C21 H21B 109.0 . . ?
C4 C5 C6 105.8(9) . . ?
C4 C5 H5 127.1 . . ?
C6 C5 H5 127.1 . . ?
C21 C22 H22A 109.5 . . ?
C21 C22 H22B 109.5 . . ?
H22A C22 H22B 108.1 . . ?
C23 C22 C21 110.5(8) . . ?
C23 C22 H22A 109.5 . . ?
C23 C22 H22B 109.5 . . ?
N7 C41 H41 118.0 . . ?
N7 C41 C40 124.1(11) . . ?
C40 C41 H41 118.0 . . ?
N8 C42 H42 117.0 . . ?
N8 C42 C43 126.1(12) . . ?
C43 C42 H42 117.0 . . ?
N2 C8 C7 124.7(9) . . ?
N2 C8 H8 117.6 . . ?
C7 C8 H8 117.6 . . ?
N7 C37 H37 117.8 . . ?
N7 C37 C38 124.4(10) . . ?
C38 C37 H37 117.8 . . ?
C36 C35 H35A 109.4 . . ?
C36 C35 H35B 109.4 . . ?
H35A C35 H35B 108.0 . . ?
C34 C35 C36 111.4(8) . . ?
C34 C35 H35A 109.4 . . ?
C34 C35 H35B 109.4 . . ?
N2 C9 H9 108.2 . . ?
N2 C9 C10 110.1(9) . . ?
N2 C9 C14 110.7(9) . . ?
C10 C9 H9 108.2 . . ?
C14 C9 H9 108.2 . . ?
C14 C9 C10 111.3(10) . . ?
C35 C34 H34A 109.4 . . ?
C35 C34 H34B 109.4 . . ?
C35 C34 C33 111.1(9) . . ?
H34A C34 H34B 108.0 . . ?
C33 C34 H34A 109.4 . . ?
C33 C34 H34B 109.4 . . ?
C2 C1 H1A 109.5 . . ?
C2 C1 H1B 109.5 . . ?
C2 C1 H1C 109.5 . . ?
H1A C1 H1B 109.5 . . ?
H1A C1 H1C 109.5 . . ?
H1B C1 H1C 109.5 . . ?
C20 C25 H25A 109.7 . . ?
C20 C25 H25B 109.7 . . ?
C20 C25 C24 109.8(8) . . ?
H25A C25 H25B 108.2 . . ?
C24 C25 H25A 109.7 . . ?
C24 C25 H25B 109.7 . . ?
C9 C10 H10A 109.6 . . ?
C9 C10 H10B 109.6 . . ?
H10A C10 H10B 108.1 . . ?
C11 C10 C9 110.3(10) . . ?
C11 C10 H10A 109.6 . . ?
C11 C10 H10B 109.6 . . ?
C40 C39 H39 121.2 . . ?
C40 C39 C38 117.6(10) . . ?
C38 C39 H39 121.2 . . ?
C42 C43 H43 121.5 . . ?
C42 C43 C44 117.0(11) . . ?
C44 C43 H43 121.5 . . ?
C31 C32 H32A 109.6 . . ?
C31 C32 H32B 109.6 . . ?
C31 C32 C33 110.5(9) . . ?
H32A C32 H32B 108.1 . . ?
C33 C32 H32A 109.6 . . ?
C33 C32 H32B 109.6 . . ?
C34 C33 C32 111.1(9) . . ?
C34 C33 H33A 109.4 . . ?
C34 C33 H33B 109.4 . . ?
C32 C33 H33A 109.4 . . ?
C32 C33 H33B 109.4 . . ?
H33A C33 H33B 108.0 . . ?
N8 C46 H46 117.5 . . ?
N8 C46 C45 124.9(12) . . ?
C45 C46 H46 117.5 . . ?
C22 C23 H23A 109.2 . . ?
C22 C23 H23B 109.2 . . ?
C22 C23 C24 112.0(9) . . ?
H23A C23 H23B 107.9 . . ?
C24 C23 H23A 109.2 . . ?
C24 C23 H23B 109.2 . . ?
C41 C40 C39 119.3(11) . . ?
C41 C40 H40 120.4 . . ?
C39 C40 H40 120.4 . . ?
C9 C14 H14A 109.5 . . ?
C9 C14 H14B 109.5 . . ?
C9 C14 C13 110.6(11) . . ?
H14A C14 H14B 108.1 . . ?
C13 C14 H14A 109.5 . . ?
C13 C14 H14B 109.5 . . ?
C10 C11 H11A 109.5 . . ?
C10 C11 H11B 109.5 . . ?
H11A C11 H11B 108.1 . . ?
C12 C11 C10 110.6(11) . . ?
C12 C11 H11A 109.5 . . ?
C12 C11 H11B 109.5 . . ?
C25 C24 H24A 109.2 . . ?
C25 C24 H24B 109.2 . . ?
C23 C24 C25 112.2(9) . . ?
C23 C24 H24A 109.2 . . ?
C23 C24 H24B 109.2 . . ?
H24A C24 H24B 107.9 . . ?
C43 C44 H44 120.5 . . ?
C45 C44 C43 119.0(11) . . ?
C45 C44 H44 120.5 . . ?
C37 C38 C39 118.6(11) . . ?
C37 C38 H38 120.7 . . ?
C39 C38 H38 120.7 . . ?
C46 C45 C44 118.1(13) . . ?
C46 C45 H45 120.9 . . ?
C44 C45 H45 120.9 . . ?
C11 C12 H12A 109.2 . . ?
C11 C12 H12B 109.2 . . ?
C11 C12 C13 111.9(12) . . ?
H12A C12 H12B 107.9 . . ?
C13 C12 H12A 109.2 . . ?
C13 C12 H12B 109.2 . . ?
C14 C13 C12 110.9(11) . . ?
C14 C13 H13A 109.5 . . ?
C14 C13 H13B 109.5 . . ?
C12 C13 H13A 109.5 . . ?
C12 C13 H13B 109.5 . . ?
H13A C13 H13B 108.0 . . ?
U1 O1 Dy1 121.9(3) . . ?
C47 N9 C51 117.0(13) . . ?
N9 C47 H47 118.5 . . ?
N9 C47 C48 123.0(12) . . ?
C48 C47 H47 118.5 . . ?
C47 C48 H48 120.4 . . ?
C47 C48 C49 119.3(11) . . ?
C49 C48 H48 120.4 . . ?
C48 C49 H49 120.5 . . ?
C48 C49 C50 119.0(11) . . ?
C50 C49 H49 120.5 . . ?
C49 C50 H50 120.6 . . ?
C49 C50 C51 118.7(11) . . ?
C51 C50 H50 120.6 . . ?
N9 C51 C50 122.8(12) . . ?
N9 C51 H51 118.6 . . ?
C50 C51 H51 118.6 . . ?
C52 N10 C56 120.1(19) . . ?
N10 C56 H56 119.8 . . ?
N10 C56 C55 120.4(16) . . ?
C55 C56 H56 119.8 . . ?
C56 C55 H55 119.9 . . ?
C56 C55 C54 120.3(14) . . ?
C54 C55 H55 119.9 . . ?
C55 C54 H54 120.6 . . ?
C55 C54 C53 118.8(13) . . ?
C53 C54 H54 120.6 . . ?
C54 C53 H53 120.1 . . ?
C52 C53 C54 119.8(14) . . ?
C52 C53 H53 120.1 . . ?
N10 C52 C53 120.5(17) . . ?
N10 C52 H52 119.7 . . ?
C53 C52 H52 119.7 . . ?

loop_
_geom_bond_atom_site_label_1
_geom_bond_atom_site_label_2
_geom_bond_distance
_geom_bond_site_symmetry_2
_geom_bond_publ_flag
U1 U1 3.4461(6) 3_666 ?
U1 O2 1.941(6) . ?
U1 O2 2.322(5) 3_666 ?
U1 N5 2.446(7) . ?
U1 N4 2.593(7) . ?
U1 N6 2.557(7) . ?
U1 N3 2.508(7) . ?
U1 O1 1.899(6) . ?
Dy1 Cl1 2.635(3) . ?
Dy1 N3 2.776(8) . ?
Dy1 N1 2.391(8) . ?
Dy1 N8 2.482(8) . ?
Dy1 N7 2.508(8) . ?
Dy1 N2 2.593(8) . ?
Dy1 O1 2.245(6) . ?
N5 C26 1.355(11) . ?
N5 C29 1.389(10) . ?
N4 C19 1.278(11) . ?
N4 C20 1.466(10) . ?
N6 C31 1.499(11) . ?
N6 C30 1.273(11) . ?
N3 C18 1.391(10) . ?
N3 C15 1.366(11) . ?
C26 C3 1.531(12) . ?
C26 C27 1.395(12) . ?
N1 C4 1.359(12) . ?
N1 C7 1.389(12) . ?
N8 C42 1.344(13) . ?
N8 C46 1.338(15) . ?
N7 C41 1.350(12) . ?
N7 C37 1.324(13) . ?
C29 C30 1.429(12) . ?
C29 C28 1.391(12) . ?
C19 H19 0.9500 . ?
C19 C18 1.436(12) . ?
C31 H31 1.0000 . ?
C31 C36 1.524(12) . ?
C31 C32 1.528(14) . ?
C3 C4 1.523(13) . ?
C3 C2 1.545(13) . ?
C3 C15 1.514(11) . ?
C30 H30 0.9500 . ?
C18 C17 1.375(13) . ?
N2 C8 1.324(13) . ?
N2 C9 1.464(14) . ?
C4 C5 1.383(13) . ?
C7 C6 1.378(14) . ?
C7 C8 1.387(14) . ?
C17 H17 0.9500 . ?
C17 C16 1.387(13) . ?
C27 H27 0.9500 . ?
C27 C28 1.373(13) . ?
C2 H2A 0.9900 . ?
C2 H2B 0.9900 . ?
C2 C1 1.537(14) . ?
C20 H20 1.0000 . ?
C20 C21 1.520(11) . ?
C20 C25 1.531(14) . ?
C16 H16 0.9500 . ?
C16 C15 1.396(12) . ?
C36 H36A 0.9900 . ?
C36 H36B 0.9900 . ?
C36 C35 1.514(13) . ?
C6 H6 0.9500 . ?
C6 C5 1.420(15) . ?
C28 H28 0.9500 . ?
C21 H21A 0.9900 . ?
C21 H21B 0.9900 . ?
C21 C22 1.531(13) . ?
C5 H5 0.9500 . ?
C22 H22A 0.9900 . ?
C22 H22B 0.9900 . ?
C22 C23 1.496(15) . ?
C41 H41 0.9500 . ?
C41 C40 1.373(15) . ?
C42 H42 0.9500 . ?
C42 C43 1.353(14) . ?
C8 H8 0.9500 . ?
C37 H37 0.9500 . ?
C37 C38 1.386(15) . ?
C35 H35A 0.9900 . ?
C35 H35B 0.9900 . ?
C35 C34 1.501(16) . ?
C9 H9 1.0000 . ?
C9 C10 1.521(14) . ?
C9 C14 1.504(17) . ?
C34 H34A 0.9900 . ?
C34 H34B 0.9900 . ?
C34 C33 1.523(15) . ?
C1 H1A 0.9800 . ?
C1 H1B 0.9800 . ?
C1 H1C 0.9800 . ?
C25 H25A 0.9900 . ?
C25 H25B 0.9900 . ?
C25 C24 1.532(13) . ?
C10 H10A 0.9900 . ?
C10 H10B 0.9900 . ?
C10 C11 1.516(17) . ?
C39 H39 0.9500 . ?
C39 C40 1.382(18) . ?
C39 C38 1.399(17) . ?
C43 H43 0.9500 . ?
C43 C44 1.403(19) . ?
C32 H32A 0.9900 . ?
C32 H32B 0.9900 . ?
C32 C33 1.533(14) . ?
C33 H33A 0.9900 . ?
C33 H33B 0.9900 . ?
C46 H46 0.9500 . ?
C46 C45 1.369(15) . ?
C23 H23A 0.9900 . ?
C23 H23B 0.9900 . ?
C23 C24 1.505(15) . ?
C40 H40 0.9500 . ?
C14 H14A 0.9900 . ?
C14 H14B 0.9900 . ?
C14 C13 1.526(17) . ?
C11 H11A 0.9900 . ?
C11 H11B 0.9900 . ?
C11 C12 1.51(2) . ?
C24 H24A 0.9900 . ?
C24 H24B 0.9900 . ?
C44 H44 0.9500 . ?
C44 C45 1.376(18) . ?
C38 H38 0.9500 . ?
C45 H45 0.9500 . ?
C12 H12A 0.9900 . ?
C12 H12B 0.9900 . ?
C12 C13 1.536(19) . ?
C13 H13A 0.9900 . ?
C13 H13B 0.9900 . ?
N9 C47 1.333(12) . ?
N9 C51 1.344(12) . ?
C47 H47 0.9500 . ?
C47 C48 1.363(11) . ?
C48 H48 0.9500 . ?
C48 C49 1.365(10) . ?
C49 H49 0.9500 . ?
C49 C50 1.366(10) . ?
C50 H50 0.9500 . ?
C50 C51 1.371(11) . ?
C51 H51 0.9500 . ?
N10 C56 1.342(14) . ?
N10 C52 1.341(14) . ?
C56 H56 0.9500 . ?
C56 C55 1.359(12) . ?
C55 H55 0.9500 . ?
C55 C54 1.363(12) . ?
C54 H54 0.9500 . ?
C54 C53 1.367(12) . ?
C53 H53 0.9500 . ?
C53 C52 1.365(12) . ?
C52 H52 0.9500 . ?

loop_
_geom_torsion_atom_site_label_1
_geom_torsion_atom_site_label_2
_geom_torsion_atom_site_label_3
_geom_torsion_atom_site_label_4
_geom_torsion
_geom_torsion_site_symmetry_1
_geom_torsion_site_symmetry_2
_geom_torsion_site_symmetry_3
_geom_torsion_site_symmetry_4
_geom_torsion_publ_flag
U1 U1 O1 Dy1 -155.78(12) 3_666 . . . ?
U1 N5 C26 C3 24.7(15) . . . . ?
U1 N5 C26 C27 -162.5(7) . . . . ?
U1 N5 C29 C30 -10.2(11) . . . . ?
U1 N5 C29 C28 168.2(6) . . . . ?
U1 N4 C19 C18 -5.2(11) . . . . ?
U1 N4 C20 C21 -170.7(6) . . . . ?
U1 N4 C20 C25 65.0(9) . . . . ?
U1 N6 C31 C36 173.2(6) . . . . ?
U1 N6 C31 C32 -63.2(9) . . . . ?
U1 N6 C30 C29 0.2(11) . . . . ?
U1 N3 C18 C19 19.2(10) . . . . ?
U1 N3 C18 C17 -153.3(6) . . . . ?
U1 N3 C15 C3 -40.8(13) . . . . ?
U1 N3 C15 C16 144.2(7) . . . . ?
Dy1 N3 C18 C19 -74.8(9) . . . . ?
Dy1 N3 C18 C17 112.8(7) . . . . ?
Dy1 N3 C15 C3 61.2(9) . . . . ?
Dy1 N3 C15 C16 -113.8(7) . . . . ?
Dy1 N1 C4 C3 10.8(12) . . . . ?
Dy1 N1 C4 C5 -165.4(6) . . . . ?
Dy1 N1 C7 C6 169.3(6) . . . . ?
Dy1 N1 C7 C8 -10.8(11) . . . . ?
Dy1 N8 C42 C43 175.5(8) . . . . ?
Dy1 N8 C46 C45 -174.2(10) . . . . ?
Dy1 N7 C41 C40 -167.8(9) . . . . ?
Dy1 N7 C37 C38 167.7(9) . . . . ?
Dy1 N2 C8 C7 3.5(12) . . . . ?
Dy1 N2 C9 C10 -59.6(12) . . . . ?
Dy1 N2 C9 C14 63.8(11) . . . . ?
O2 U1 O1 Dy1 -157.7(3) 3_666 . . . ?
N5 U1 O1 Dy1 57.3(3) . . . . ?
N5 C26 C3 C4 102.1(10) . . . . ?
N5 C26 C3 C2 -139.6(9) . . . . ?
N5 C26 C3 C15 -16.2(14) . . . . ?
N5 C26 C27 C28 -0.8(12) . . . . ?
N5 C29 C30 N6 7.0(14) . . . . ?
N5 C29 C28 C27 -1.3(12) . . . . ?
N4 U1 O1 Dy1 -82.5(3) . . . . ?
N4 C19 C18 N3 -9.9(14) . . . . ?
N4 C19 C18 C17 161.2(10) . . . . ?
N4 C20 C21 C22 179.8(8) . . . . ?
N4 C20 C25 C24 -176.3(8) . . . . ?
N6 U1 O1 Dy1 126.2(3) . . . . ?
N6 C31 C36 C35 -177.5(8) . . . . ?
N6 C31 C32 C33 174.7(8) . . . . ?
N3 U1 O1 Dy1 -13.3(3) . . . . ?
N3 C18 C17 C16 1.6(11) . . . . ?
C26 N5 C29 C30 -177.6(9) . . . . ?
C26 N5 C29 C28 0.9(11) . . . . ?
C26 C3 C4 N1 -81.6(9) . . . . ?
C26 C3 C4 C5 93.9(11) . . . . ?
C26 C3 C2 C1 63.1(9) . . . . ?
C26 C3 C15 N3 25.1(13) . . . . ?
C26 C3 C15 C16 -160.7(9) . . . . ?
C26 C27 C28 C29 1.3(12) . . . . ?
N1 C4 C5 C6 -0.9(11) . . . . ?
N1 C7 C6 C5 -0.7(11) . . . . ?
N1 C7 C8 N2 4.6(15) . . . . ?
N8 C42 C43 C44 -1.5(18) . . . . ?
N8 C46 C45 C44 -2(2) . . . . ?
N7 C41 C40 C39 -0.1(19) . . . . ?
N7 C37 C38 C39 0.4(19) . . . . ?
C29 N5 C26 C3 -172.9(9) . . . . ?
C29 N5 C26 C27 -0.1(11) . . . . ?
C19 N4 C20 C21 3.6(13) . . . . ?
C19 N4 C20 C25 -120.7(9) . . . . ?
C19 C18 C17 C16 -170.3(9) . . . . ?
C31 N6 C30 C29 -175.4(8) . . . . ?
C31 C36 C35 C34 -57.8(11) . . . . ?
C31 C32 C33 C34 56.6(14) . . . . ?
C3 C26 C27 C28 172.2(9) . . . . ?
C3 C4 C5 C6 -176.6(9) . . . . ?
C30 N6 C31 C36 -11.7(12) . . . . ?
C30 N6 C31 C32 111.9(10) . . . . ?
C30 C29 C28 C27 176.9(10) . . . . ?
C18 N3 C15 C3 177.8(8) . . . . ?
C18 N3 C15 C16 2.8(10) . . . . ?
C18 C17 C16 C15 0.2(11) . . . . ?
N2 C9 C10 C11 -178.3(10) . . . . ?
N2 C9 C14 C13 -179.9(8) . . . . ?
C4 N1 C7 C6 0.1(10) . . . . ?
C4 N1 C7 C8 180.0(9) . . . . ?
C4 C3 C2 C1 177.0(7) . . . . ?
C4 C3 C15 N3 -91.8(10) . . . . ?
C4 C3 C15 C16 82.4(11) . . . . ?
C7 N1 C4 C3 176.7(7) . . . . ?
C7 N1 C4 C5 0.5(10) . . . . ?
C7 C6 C5 C4 0.9(11) . . . . ?
C17 C16 C15 N3 -1.9(11) . . . . ?
C17 C16 C15 C3 -176.9(9) . . . . ?
C27 C26 C3 C4 -69.7(12) . . . . ?
C27 C26 C3 C2 48.5(12) . . . . ?
C27 C26 C3 C15 171.9(9) . . . . ?
C2 C3 C4 N1 162.5(8) . . . . ?
C2 C3 C4 C5 -22.1(13) . . . . ?
C2 C3 C15 N3 147.7(8) . . . . ?
C2 C3 C15 C16 -38.1(12) . . . . ?
C20 N4 C19 C18 179.8(8) . . . . ?
C20 C21 C22 C23 54.7(12) . . . . ?
C20 C25 C24 C23 -56.7(12) . . . . ?
C15 N3 C18 C19 169.7(8) . . . . ?
C15 N3 C18 C17 -2.8(10) . . . . ?
C15 C3 C4 N1 43.1(10) . . . . ?
C15 C3 C4 C5 -141.4(10) . . . . ?
C15 C3 C2 C1 -64.8(9) . . . . ?
C36 C31 C32 C33 -57.9(11) . . . . ?
C36 C35 C34 C33 55.2(12) . . . . ?
C6 C7 C8 N2 -175.7(10) . . . . ?
C28 C29 C30 N6 -171.1(10) . . . . ?
C21 C20 C25 C24 55.8(10) . . . . ?
C21 C22 C23 C24 -53.5(12) . . . . ?
C22 C23 C24 C25 56.0(13) . . . . ?
C41 N7 C37 C38 -1.9(17) . . . . ?
C42 N8 C46 C45 2.8(17) . . . . ?
C42 C43 C44 C45 2.6(19) . . . . ?
C8 N2 C9 C10 121.4(9) . . . . ?
C8 N2 C9 C14 -115.2(10) . . . . ?
C8 C7 C6 C5 179.5(10) . . . . ?
C37 N7 C41 C40 1.8(16) . . . . ?
C35 C34 C33 C32 -54.8(14) . . . . ?
C9 N2 C8 C7 -177.3(9) . . . . ?
C9 C10 C11 C12 -57.3(13) . . . . ?
C9 C14 C13 C12 54.4(14) . . . . ?
C25 C20 C21 C22 -56.1(11) . . . . ?
C10 C9 C14 C13 -57.2(12) . . . . ?
C10 C11 C12 C13 55.6(13) . . . . ?
C43 C44 C45 C46 -1(2) . . . . ?
C32 C31 C36 C35 58.6(10) . . . . ?
C46 N8 C42 C43 -1.1(16) . . . . ?
C40 C39 C38 C37 1.3(19) . . . . ?
C14 C9 C10 C11 58.6(12) . . . . ?
C11 C12 C13 C14 -54.2(15) . . . . ?
C38 C39 C40 C41 -1(2) . . . . ?
N9 C47 C48 C49 2.4(15) . . . . ?
C47 N9 C51 C50 -2(2) . . . . ?
C47 C48 C49 C50 -2.7(19) . . . . ?
C48 C49 C50 C51 1(2) . . . . ?
C49 C50 C51 N9 2(3) . . . . ?
C51 N9 C47 C48 0.0(16) . . . . ?
N10 C56 C55 C54 0(2) . . . . ?
C56 N10 C52 C53 -1(5) . . . . ?
C56 C55 C54 C53 -1(5) . . . . ?
C55 C54 C53 C52 1(5) . . . . ?
C54 C53 C52 N10 0(5) . . . . ?
C52 N10 C56 C55 1(2) . . . . ?
